data_4505072
loop_
_publ_author_name
'Vangala, Venu R.'
'Mondal, Raju'
'Broder, Charlotte K.'
'Howard, Judith A. K.'
'Desiraju, Gautam R.'

_publ_section_title
;
 Dianiline-Diphenol Molecular Complexes Based on Supraminol Recognition
;
_journal_issue 1
_journal_name_full 'Crystal Growth &amp; Design'
_journal_page_first 99
_journal_paper_doi 10.1021/cg049967v
_journal_volume 5
_journal_year 2005
_chemical_formula_sum 'C25 H24 N2 O2 S'
_chemical_formula_weight 416.52
_chemical_name_systematic
; 
 (4-(4-aminobenzyl)aniline).(4-(4-hydroxyphenylsulfanyl)phenol) 
;
_space_group_IT_number 14
_symmetry_cell_setting monoclinic
_symmetry_space_group_name_Hall '-P 2yn'
_symmetry_space_group_name_H-M 'P 1 21/n 1'
_atom_sites_solution_hydrogens geom
_atom_sites_solution_primary direct
_atom_sites_solution_secondary difmap
_audit_creation_method SHELXL-97
_cell_angle_alpha 90.00
_cell_angle_beta 103.654(5)
_cell_angle_gamma 90.00
_cell_formula_units_Z 4
_cell_length_a 11.2547(11)
_cell_length_b 10.1129(9)
_cell_length_c 19.9982(17)
_cell_measurement_reflns_used 930
_cell_measurement_temperature 100(2)
_cell_measurement_theta_max 22.35
_cell_measurement_theta_min 5.11
_cell_volume 2211.8(4)
_computing_cell_refinement 'Bruker SMART'
_computing_data_collection 'Bruker SMART'
_computing_data_reduction 'Bruker SAINT'
_computing_molecular_graphics 'Bruker SHELXTL'
_computing_publication_material 'Bruker SHELXTL'
_computing_structure_refinement 'SHELXL-97 (Sheldrick, 1997)'
_computing_structure_solution 'SHELXS-97 (Sheldrick, 1990)'
_diffrn_ambient_temperature 100(2)
_diffrn_measured_fraction_theta_full 0.997
_diffrn_measured_fraction_theta_max 0.997
_diffrn_measurement_device_type 'Bruker SMART'
_diffrn_measurement_method /w
_diffrn_radiation_monochromator graphite
_diffrn_radiation_source 'fine-focus sealed tube'
_diffrn_radiation_type MoK\a
_diffrn_radiation_wavelength 0.71073
_diffrn_reflns_av_R_equivalents 0.1065
_diffrn_reflns_av_sigmaI/netI 0.1097
_diffrn_reflns_limit_h_max 14
_diffrn_reflns_limit_h_min -14
_diffrn_reflns_limit_k_max 13
_diffrn_reflns_limit_k_min -13
_diffrn_reflns_limit_l_max 25
_diffrn_reflns_limit_l_min -25
_diffrn_reflns_number 15070
_diffrn_reflns_theta_full 27.48
_diffrn_reflns_theta_max 27.48
_diffrn_reflns_theta_min 1.91
_diffrn_standards_decay_% 0
_diffrn_standards_number 0
_exptl_absorpt_coefficient_mu 0.170
_exptl_absorpt_correction_T_max 0.98259
_exptl_absorpt_correction_T_min 0.83120
_exptl_absorpt_correction_type psi-scan
_exptl_crystal_colour Colourless
_exptl_crystal_density_diffrn 1.251
_exptl_crystal_density_method 'not measured'
_exptl_crystal_description Block
_exptl_crystal_F_000 880
_exptl_crystal_size_max 0.50
_exptl_crystal_size_mid 0.15
_exptl_crystal_size_min 0.05
_refine_diff_density_max 0.261
_refine_diff_density_min -0.440
_refine_diff_density_rms 0.064
_refine_ls_extinction_method none
_refine_ls_goodness_of_fit_ref 0.987
_refine_ls_hydrogen_treatment mixed
_refine_ls_matrix_type full
_refine_ls_number_parameters 295
_refine_ls_number_reflns 5052
_refine_ls_number_restraints 0
_refine_ls_restrained_S_all 0.987
_refine_ls_R_factor_all 0.1215
_refine_ls_R_factor_gt 0.0571
_refine_ls_shift/su_max 0.000
_refine_ls_shift/su_mean 0.000
_refine_ls_structure_factor_coef Fsqd
_refine_ls_weighting_details 'calc w=1/[\s^2^(Fo^2^)+(0.0559P)^2^+0.0000P] where P=(Fo^2^+2Fc^2^)/3'
_refine_ls_weighting_scheme calc
_refine_ls_wR_factor_gt 0.1162
_refine_ls_wR_factor_ref 0.1397
_reflns_number_gt 2881
_reflns_number_total 5052
_reflns_threshold_expression >2sigma(I)
_cod_data_source_file cg049967vsi20040616_041731.cif
_cod_data_source_block 2
_cod_depositor_comments
;
The following automatic conversions were performed:

'_symmetry_cell_setting' value 'Monoclinic' changed to 'monoclinic'
according to /home/saulius/struct/CIF-dictionaries/cif_core.dic
dictionary named 'cif_core.dic' version 2.4.1 from
2010-06-29.

'_exptl_absorpt_correction_type' value 'Psi-scan'
changed to 'psi-scan' according to
/home/saulius/struct/CIF-dictionaries/cif_core.dic dictionary named
'cif_core.dic' version 2.4.1 from 2010-06-29.

Automatic conversion script
Id: cif_fix_values 1715 2011-07-08 13:25:40Z adriana 
;
_cod_original_cell_volume 2211.8(3)
_cod_original_sg_symbol_H-M P2(1)/n
_cod_database_code 4505072

loop_
_symmetry_equiv_pos_as_xyz
'x, y, z'
'-x+1/2, y+1/2, -z+1/2'
'-x, -y, -z'
'x-1/2, -y-1/2, z-1/2'

loop_
_atom_site_label
_atom_site_type_symbol
_atom_site_fract_x
_atom_site_fract_y
_atom_site_fract_z
_atom_site_U_iso_or_equiv
_atom_site_adp_type
_atom_site_occupancy
_atom_site_symmetry_multiplicity
_atom_site_calc_flag
_atom_site_refinement_flags
O1 O 0.67505(18) 0.01892(19) 0.04113(11) 0.0290(5) Uani 1 1 d .
H1A H 0.655(3) 0.033(3) -0.0013(18) 0.053(11) Uiso 1 1 d .
C1 C 0.7280(2) 0.1265(2) 0.07863(13) 0.0199(6) Uani 1 1 d .
C2 C 0.7656(2) 0.1113(3) 0.14957(13) 0.0201(6) Uani 1 1 d .
H2 H 0.7543 0.0289 0.1701 0.024 Uiso 1 1 calc R
C3 C 0.8195(2) 0.2157(3) 0.19045(13) 0.0202(6) Uani 1 1 d .
H3 H 0.8461 0.2041 0.2388 0.024 Uiso 1 1 calc R
C4 C 0.8351(2) 0.3380(2) 0.16118(13) 0.0190(6) Uani 1 1 d .
C5 C 0.7977(2) 0.3525(2) 0.08983(13) 0.0185(6) Uani 1 1 d .
H5 H 0.8089 0.4348 0.0693 0.022 Uiso 1 1 calc R
C6 C 0.7443(2) 0.2476(2) 0.04855(13) 0.0189(6) Uani 1 1 d .
H6 H 0.7190 0.2583 0.0001 0.023 Uiso 1 1 calc R
S1 S 0.89257(7) 0.46851(7) 0.21910(4) 0.0319(2) Uani 1 1 d .
C7 C 0.9471(2) 0.5856(2) 0.16818(13) 0.0206(6) Uani 1 1 d .
C8 C 1.0433(2) 0.5553(3) 0.13681(14) 0.0258(6) Uani 1 1 d .
H8 H 1.0755 0.4681 0.1398 0.031 Uiso 1 1 calc R
C9 C 1.0910(2) 0.6514(3) 0.10172(14) 0.0245(6) Uani 1 1 d .
H9 H 1.1540 0.6292 0.0794 0.029 Uiso 1 1 calc R
C10 C 1.0475(2) 0.7809(3) 0.09887(13) 0.0214(6) Uani 1 1 d .
C11 C 0.9510(2) 0.8115(3) 0.12828(13) 0.0209(6) Uani 1 1 d .
H11 H 0.9195 0.8990 0.1254 0.025 Uiso 1 1 calc R
C12 C 0.9003(2) 0.7136(2) 0.16203(12) 0.0215(6) Uani 1 1 d .
H12 H 0.8329 0.7346 0.1811 0.026 Uiso 1 1 calc R
O2 O 1.10087(17) 0.8723(2) 0.06483(10) 0.0290(5) Uani 1 1 d .
H2A H 1.078(3) 0.954(4) 0.0706(19) 0.072(13) Uiso 1 1 d .
N21 N 1.0446(2) 1.1321(2) 0.08625(15) 0.0247(5) Uani 1 1 d .
H21A H 1.003(3) 1.145(3) 0.1169(16) 0.048(10) Uiso 1 1 d .
H21B H 1.006(2) 1.153(3) 0.0450(14) 0.021(8) Uiso 1 1 d .
C21 C 1.1593(2) 1.1992(2) 0.10487(13) 0.0204(6) Uani 1 1 d .
C22 C 1.2195(3) 1.2114(3) 0.17288(14) 0.0289(7) Uani 1 1 d .
H22 H 1.1829 1.1775 0.2075 0.035 Uiso 1 1 calc R
C23 C 1.3340(3) 1.2731(3) 0.19190(14) 0.0290(7) Uani 1 1 d .
H23 H 1.3736 1.2807 0.2393 0.035 Uiso 1 1 calc R
C24 C 1.3905(2) 1.3231(3) 0.14289(13) 0.0211(6) Uani 1 1 d .
C25 C 1.3295(3) 1.3077(3) 0.07411(14) 0.0315(7) Uani 1 1 d .
H25 H 1.3668 1.3398 0.0393 0.038 Uiso 1 1 calc R
C26 C 1.2160(3) 1.2471(3) 0.05479(14) 0.0298(7) Uani 1 1 d .
H26 H 1.1768 1.2382 0.0074 0.036 Uiso 1 1 calc R
C20 C 1.5106(2) 1.3973(3) 0.16175(14) 0.0242(6) Uani 1 1 d .
H20A H 1.5673 1.3594 0.1358 0.029 Uiso 1 1 calc R
H20B H 1.5476 1.3847 0.2114 0.029 Uiso 1 1 calc R
C27 C 1.4963(2) 1.5446(3) 0.14662(12) 0.0201(6) Uani 1 1 d .
C28 C 1.5691(2) 1.6109(3) 0.11053(14) 0.0266(6) Uani 1 1 d .
H28 H 1.6304 1.5635 0.0951 0.032 Uiso 1 1 calc R
C29 C 1.5542(2) 1.7465(3) 0.09636(13) 0.0255(6) Uani 1 1 d .
H29 H 1.6057 1.7899 0.0719 0.031 Uiso 1 1 calc R
C30 C 1.4649(2) 1.8175(3) 0.11789(12) 0.0206(6) Uani 1 1 d .
C31 C 1.3920(2) 1.7523(3) 0.15480(13) 0.0247(6) Uani 1 1 d .
H31 H 1.3313 1.8000 0.1707 0.030 Uiso 1 1 calc R
C32 C 1.4074(2) 1.6182(3) 0.16858(13) 0.0239(6) Uani 1 1 d .
H32 H 1.3564 1.5754 0.1935 0.029 Uiso 1 1 calc R
N22 N 1.4421(2) 1.9521(2) 0.09795(13) 0.0258(5) Uani 1 1 d .
H22A H 1.407(3) 1.994(3) 0.1251(16) 0.045(10) Uiso 1 1 d .
H22B H 1.505(3) 1.997(3) 0.0905(15) 0.034(9) Uiso 1 1 d .

loop_
_atom_site_aniso_label
_atom_site_aniso_U_11
_atom_site_aniso_U_22
_atom_site_aniso_U_33
_atom_site_aniso_U_23
_atom_site_aniso_U_13
_atom_site_aniso_U_12
O1 0.0344(11) 0.0224(10) 0.0277(12) 0.0011(9) 0.0025(9) -0.0085(9)
C1 0.0160(12) 0.0159(13) 0.0290(15) 0.0002(11) 0.0074(11) -0.0006(11)
C2 0.0175(13) 0.0171(13) 0.0270(14) 0.0053(11) 0.0074(11) -0.0006(11)
C3 0.0146(13) 0.0238(14) 0.0223(14) 0.0046(11) 0.0048(11) 0.0023(11)
C4 0.0148(12) 0.0216(13) 0.0216(13) -0.0013(11) 0.0063(10) 0.0002(11)
C5 0.0176(13) 0.0158(13) 0.0238(14) 0.0025(11) 0.0082(11) -0.0012(11)
C6 0.0164(13) 0.0210(14) 0.0205(13) 0.0014(11) 0.0065(11) 0.0011(11)
S1 0.0472(5) 0.0252(4) 0.0243(4) -0.0024(3) 0.0104(3) -0.0080(4)
C7 0.0223(14) 0.0194(13) 0.0186(13) -0.0020(11) 0.0021(11) -0.0042(11)
C8 0.0231(14) 0.0182(14) 0.0336(15) -0.0012(12) 0.0019(12) 0.0014(12)
C9 0.0197(14) 0.0218(14) 0.0332(15) -0.0051(12) 0.0089(12) -0.0006(12)
C10 0.0198(14) 0.0195(13) 0.0239(14) -0.0026(11) 0.0034(11) -0.0023(11)
C11 0.0207(13) 0.0140(12) 0.0263(14) -0.0001(11) 0.0021(12) 0.0008(11)
C12 0.0187(13) 0.0246(14) 0.0212(14) -0.0067(11) 0.0047(11) -0.0011(11)
O2 0.0318(11) 0.0194(10) 0.0391(12) 0.0022(9) 0.0148(9) -0.0010(9)
N21 0.0183(12) 0.0242(13) 0.0315(15) -0.0014(11) 0.0057(12) -0.0033(10)
C21 0.0182(13) 0.0121(12) 0.0305(15) -0.0032(11) 0.0048(12) -0.0006(11)
C22 0.0292(15) 0.0333(16) 0.0259(15) 0.0056(13) 0.0102(13) -0.0082(13)
C23 0.0307(16) 0.0335(17) 0.0198(14) 0.0077(12) -0.0002(12) -0.0074(13)
C24 0.0209(13) 0.0162(13) 0.0263(14) 0.0015(11) 0.0054(11) 0.0010(11)
C25 0.0344(16) 0.0391(17) 0.0236(15) -0.0023(13) 0.0119(13) -0.0118(14)
C26 0.0307(16) 0.0385(17) 0.0186(14) -0.0049(12) 0.0029(12) -0.0123(14)
C20 0.0218(14) 0.0200(14) 0.0296(15) 0.0048(12) 0.0036(12) -0.0015(12)
C27 0.0153(12) 0.0231(14) 0.0196(13) 0.0007(11) -0.0007(10) -0.0057(12)
C28 0.0217(14) 0.0269(15) 0.0320(15) -0.0010(12) 0.0078(12) 0.0009(12)
C29 0.0252(15) 0.0247(14) 0.0292(15) 0.0025(12) 0.0115(12) -0.0058(12)
C30 0.0208(13) 0.0199(13) 0.0183(13) -0.0020(11) -0.0008(11) -0.0044(12)
C31 0.0238(14) 0.0237(14) 0.0282(15) -0.0034(12) 0.0091(12) -0.0015(12)
C32 0.0233(14) 0.0267(15) 0.0238(14) 0.0007(12) 0.0100(12) -0.0059(12)
N22 0.0252(13) 0.0196(13) 0.0328(14) -0.0019(11) 0.0073(11) -0.0046(11)

loop_
_atom_type_symbol
_atom_type_description
_atom_type_scat_dispersion_real
_atom_type_scat_dispersion_imag
_atom_type_scat_source
C C 0.0033 0.0016 'International Tables Vol C Tables 4.2.6.8 and 6.1.1.4'
H H 0.0000 0.0000 'International Tables Vol C Tables 4.2.6.8 and 6.1.1.4'
N N 0.0061 0.0033 'International Tables Vol C Tables 4.2.6.8 and 6.1.1.4'
O O 0.0106 0.0060 'International Tables Vol C Tables 4.2.6.8 and 6.1.1.4'
S S 0.1246 0.1234 'International Tables Vol C Tables 4.2.6.8 and 6.1.1.4'

loop_
_geom_angle_atom_site_label_1
_geom_angle_atom_site_label_2
_geom_angle_atom_site_label_3
_geom_angle
C1 O1 H1A 114(2)
O1 C1 C2 117.2(2)
O1 C1 C6 122.9(2)
C2 C1 C6 119.9(2)
C3 C2 C1 120.2(2)
C3 C2 H2 119.9
C1 C2 H2 119.9
C2 C3 C4 120.6(2)
C2 C3 H3 119.7
C4 C3 H3 119.7
C5 C4 C3 118.9(2)
C5 C4 S1 124.4(2)
C3 C4 S1 116.58(19)
C6 C5 C4 120.7(2)
C6 C5 H5 119.7
C4 C5 H5 119.7
C5 C6 C1 119.7(2)
C5 C6 H6 120.1
C1 C6 H6 120.1
C7 S1 C4 104.20(12)
C12 C7 C8 118.5(2)
C12 C7 S1 120.0(2)
C8 C7 S1 121.4(2)
C9 C8 C7 120.4(2)
C9 C8 H8 119.8
C7 C8 H8 119.8
C8 C9 C10 120.5(3)
C8 C9 H9 119.8
C10 C9 H9 119.8
O2 C10 C11 122.7(2)
O2 C10 C9 117.6(2)
C11 C10 C9 119.7(2)
C10 C11 C12 119.9(2)
C10 C11 H11 120.1
C12 C11 H11 120.1
C7 C12 C11 120.9(2)
C7 C12 H12 119.5
C11 C12 H12 119.5
C10 O2 H2A 113(3)
C21 N21 H21A 111(2)
C21 N21 H21B 110.7(18)
H21A N21 H21B 114(3)
C22 C21 C26 118.5(2)
C22 C21 N21 120.3(3)
C26 C21 N21 121.1(2)
C21 C22 C23 121.0(3)
C21 C22 H22 119.5
C23 C22 H22 119.5
C24 C23 C22 121.2(2)
C24 C23 H23 119.4
C22 C23 H23 119.4
C23 C24 C25 117.2(2)
C23 C24 C20 122.5(2)
C25 C24 C20 120.3(2)
C26 C25 C24 122.1(3)
C26 C25 H25 119.0
C24 C25 H25 119.0
C25 C26 C21 120.0(2)
C25 C26 H26 120.0
C21 C26 H26 120.0
C24 C20 C27 112.9(2)
C24 C20 H20A 109.0
C27 C20 H20A 109.0
C24 C20 H20B 109.0
C27 C20 H20B 109.0
H20A C20 H20B 107.8
C28 C27 C32 117.4(2)
C28 C27 C20 122.0(2)
C32 C27 C20 120.6(2)
C27 C28 C29 121.4(3)
C27 C28 H28 119.3
C29 C28 H28 119.3
C30 C29 C28 120.4(3)
C30 C29 H29 119.8
C28 C29 H29 119.8
C29 C30 C31 118.7(2)
C29 C30 N22 120.3(2)
C31 C30 N22 120.8(3)
C32 C31 C30 120.5(3)
C32 C31 H31 119.7
C30 C31 H31 119.7
C31 C32 C27 121.6(3)
C31 C32 H32 119.2
C27 C32 H32 119.2
C30 N22 H22A 112(2)
C30 N22 H22B 116.1(19)
H22A N22 H22B 111(3)

loop_
_geom_bond_atom_site_label_1
_geom_bond_atom_site_label_2
_geom_bond_distance
O1 C1 1.375(3)
O1 H1A 0.84(3)
C1 C2 1.390(3)
C1 C6 1.395(3)
C2 C3 1.385(3)
C2 H2 0.9500
C3 C4 1.397(3)
C3 H3 0.9500
C4 C5 1.397(3)
C4 S1 1.774(3)
C5 C6 1.391(3)
C5 H5 0.9500
C6 H6 0.9500
S1 C7 1.763(3)
C7 C12 1.392(4)
C7 C8 1.407(4)
C8 C9 1.380(4)
C8 H8 0.9500
C9 C10 1.395(4)
C9 H9 0.9500
C10 O2 1.368(3)
C10 C11 1.387(4)
C11 C12 1.394(4)
C11 H11 0.9500
C12 H12 0.9500
O2 H2A 0.88(4)
N21 C21 1.428(3)
N21 H21A 0.87(3)
N21 H21B 0.86(3)
C21 C22 1.374(4)
C21 C26 1.395(4)
C22 C23 1.401(4)
C22 H22 0.9500
C23 C24 1.384(4)
C23 H23 0.9500
C24 C25 1.394(4)
C24 C20 1.514(4)
C25 C26 1.387(4)
C25 H25 0.9500
C26 H26 0.9500
C20 C27 1.521(3)
C20 H20A 0.9900
C20 H20B 0.9900
C27 C28 1.387(4)
C27 C32 1.398(4)
C28 C29 1.402(4)
C28 H28 0.9500
C29 C30 1.384(4)
C29 H29 0.9500
C30 C31 1.392(4)
C30 N22 1.424(3)
C31 C32 1.386(4)
C31 H31 0.9500
C32 H32 0.9500
N22 H22A 0.85(3)
N22 H22B 0.88(3)

loop_
_cod_related_entry_id
_cod_related_entry_database
_cod_related_entry_code
1 ChemSpider 30661488
